data_2215250
loop_
_publ_author_name
'Dominik Cin\<ci\'c'
'Branko Kaitner'

_publ_section_title
;
 3-Hydroxyanilinium bromide
;
_journal_coeditor_code RK2028
_journal_issue 9
_journal_name_full 'Acta Crystallographica Section E'
_journal_page_first o3873
_journal_page_last o3873
_journal_paper_doi 10.1107/S1600536807036884
_journal_volume 63
_journal_year 2007
_chemical_formula_iupac 'C6 H8 N O +, Br -'
_chemical_formula_moiety 'C6 H8 N O +, Br -'
_chemical_formula_sum 'C6 H8 Br N O'
_chemical_formula_weight 190.03
_chemical_name_systematic
;
3-Hydroxyanilinium bromide
;
_space_group_IT_number 14
_symmetry_cell_setting monoclinic
_symmetry_space_group_name_Hall '-P 2yn'
_symmetry_space_group_name_H-M 'P 1 21/n 1'
_atom_sites_solution_hydrogens geom
_atom_sites_solution_primary direct
_atom_sites_solution_secondary difmap
_audit_creation_method SHELXL97
_cell_angle_alpha 90.00
_cell_angle_beta 96.437(13)
_cell_angle_gamma 90.00
_cell_formula_units_Z 4
_cell_length_a 7.6661(14)
_cell_length_b 6.1482(9)
_cell_length_c 15.792(2)
_cell_measurement_temperature 295
_cell_volume 739.6(2)
_computing_cell_refinement
;
CrysAlis RED (Oxford Diffraction, 2003)
;
_computing_data_collection
;
CrysAlis CCD (Oxford Diffraction, 2003)
;
_computing_data_reduction
;
CrysAlis RED
;
_computing_molecular_graphics 'ORTEP-3 (Farrugia, 1997)'
_computing_publication_material
;
WinGX (Farrugia, 1999), PARST97 (Nardelli, 1995) and
Mercury (Version 1.4; Macrae <i>et al.</i>,  2006)
;
_computing_structure_refinement 'SHELXL97 (Sheldrick, 1997)'
_computing_structure_solution 'SHELXS97 (Sheldrick, 1997)'
_diffrn_ambient_temperature 295
_diffrn_measured_fraction_theta_full 0.996
_diffrn_measured_fraction_theta_max 0.996
_diffrn_measurement_device_type 'Oxford Diffraction Xcalibur CCD'
_diffrn_measurement_method \w
_diffrn_radiation_monochromator graphite
_diffrn_radiation_source 'fine-focus sealed tube'
_diffrn_radiation_type MoK\a
_diffrn_radiation_wavelength 0.71073
_diffrn_reflns_av_R_equivalents 0.0369
_diffrn_reflns_av_sigmaI/netI 0.0262
_diffrn_reflns_limit_h_max 10
_diffrn_reflns_limit_h_min -10
_diffrn_reflns_limit_k_max 8
_diffrn_reflns_limit_k_min -8
_diffrn_reflns_limit_l_max 20
_diffrn_reflns_limit_l_min -20
_diffrn_reflns_number 7503
_diffrn_reflns_theta_full 28.07
_diffrn_reflns_theta_max 28.07
_diffrn_reflns_theta_min 4.21
_diffrn_standards_number 8
_exptl_absorpt_coefficient_mu 5.476
_exptl_absorpt_correction_T_max 0.60531
_exptl_absorpt_correction_T_min 0.18176
_exptl_absorpt_correction_type analytical
_exptl_absorpt_process_details '(Alcock, 1970)'
_exptl_crystal_colour colourles
_exptl_crystal_density_diffrn 1.707
_exptl_crystal_density_method 'not measured'
_exptl_crystal_description prism
_exptl_crystal_F_000 376
_exptl_crystal_size_max 0.45
_exptl_crystal_size_mid 0.11
_exptl_crystal_size_min 0.11
_refine_diff_density_max 0.531
_refine_diff_density_min -0.563
_refine_ls_extinction_coef 0.017(2)
_refine_ls_extinction_expression Fc^*^=kFc[1+0.001xFc^2^\l^3^/sin(2\q)]^-1/4^
_refine_ls_extinction_method SHELXL97
_refine_ls_goodness_of_fit_ref 0.954
_refine_ls_hydrogen_treatment mixed
_refine_ls_matrix_type full
_refine_ls_number_parameters 95
_refine_ls_number_reflns 1786
_refine_ls_number_restraints 0
_refine_ls_restrained_S_all 0.954
_refine_ls_R_factor_all 0.0369
_refine_ls_R_factor_gt 0.0303
_refine_ls_shift/su_max 0.004
_refine_ls_shift/su_mean 0.000
_refine_ls_structure_factor_coef Fsqd
_refine_ls_weighting_details 'calc w=1/[\s^2^(Fo^2^)+(0.0427P)^2^+0.1564P] where P=(Fo^2^+2Fc^2^)/3'
_refine_ls_weighting_scheme calc
_refine_ls_wR_factor_gt 0.0756
_refine_ls_wR_factor_ref 0.0815
_reflns_number_gt 1554
_reflns_number_total 1786
_reflns_threshold_expression I>2\s(I)
_cod_data_source_file rk2028.cif
_cod_data_source_block I
_cod_original_sg_symbol_H-M 'P 21/n'
_cod_database_code 2215250
_cod_database_fobs_code 2215250

loop_
_symmetry_equiv_pos_as_xyz
'x, y, z'
'-x+1/2, y+1/2, -z+1/2'
'-x, -y, -z'
'x-1/2, -y-1/2, z-1/2'

loop_
_atom_site_type_symbol
_atom_site_label
_atom_site_fract_x
_atom_site_fract_y
_atom_site_fract_z
_atom_site_U_iso_or_equiv
_atom_site_adp_type
_atom_site_calc_flag
_atom_site_refinement_flags
_atom_site_occupancy
Br Br1 0.80396(3) 0.27270(4) 1.015679(15) 0.04682(14) Uani d . 1
O O1 0.4811(2) 0.3603(3) 0.87080(11) 0.0526(5) Uani d . 1
H H1 0.5343 0.3778 0.9183 0.079 Uiso calc R 1
N N31 0.3571(4) 0.7140(4) 0.59956(15) 0.0446(5) Uani d . 1
C C1 0.5036(3) 0.5387(4) 0.82171(15) 0.0398(5) Uani d . 1
C C2 0.4210(3) 0.5363(4) 0.73883(14) 0.0383(5) Uani d . 1
H H2 0.3531 0.4181 0.7184 0.046 Uiso calc R 1
C C3 0.4423(3) 0.7140(4) 0.68767(15) 0.0366(5) Uani d . 1
C C4 0.5425(3) 0.8913(4) 0.71549(16) 0.0457(6) Uani d . 1
H H4 0.5557 1.0086 0.6796 0.055 Uiso calc R 1
C C5 0.6225(3) 0.8901(4) 0.79794(17) 0.0505(6) Uani d . 1
H H5 0.6907 1.0084 0.8179 0.061 Uiso calc R 1
C C6 0.6033(4) 0.7159(4) 0.85170(19) 0.0473(6) Uani d . 1
H H6 0.6571 0.7180 0.9075 0.057 Uiso calc R 1
H H31A 0.331(4) 0.581(6) 0.5828(18) 0.058(8) Uiso d . 1
H H31B 0.424(5) 0.766(5) 0.567(3) 0.071(12) Uiso d . 1
H H31C 0.260(6) 0.787(6) 0.599(2) 0.073(12) Uiso d . 1

loop_
_atom_site_aniso_label
_atom_site_aniso_U_11
_atom_site_aniso_U_22
_atom_site_aniso_U_33
_atom_site_aniso_U_12
_atom_site_aniso_U_13
_atom_site_aniso_U_23
Br1 0.0570(2) 0.04004(18) 0.04346(18) 0.00182(10) 0.00558(11) 0.00423(9)
O1 0.0576(11) 0.0510(11) 0.0477(10) -0.0046(9) -0.0012(8) 0.0104(8)
N31 0.0545(13) 0.0391(12) 0.0397(11) 0.0020(11) 0.0031(10) -0.0012(9)
C1 0.0372(11) 0.0413(13) 0.0419(12) 0.0029(9) 0.0084(9) 0.0001(10)
C2 0.0359(11) 0.0339(12) 0.0451(12) -0.0015(9) 0.0050(9) -0.0044(9)
C3 0.0349(10) 0.0369(12) 0.0385(12) 0.0046(9) 0.0064(9) -0.0043(9)
C4 0.0486(13) 0.0364(13) 0.0530(14) -0.0040(10) 0.0100(11) -0.0029(11)
C5 0.0496(14) 0.0406(14) 0.0610(16) -0.0088(11) 0.0053(12) -0.0091(12)
C6 0.0446(13) 0.0519(15) 0.0443(14) -0.0017(11) -0.0003(10) -0.0084(11)

loop_
_atom_type_symbol
_atom_type_description
_atom_type_scat_dispersion_real
_atom_type_scat_dispersion_imag
_atom_type_scat_source
C C 0.0033 0.0016 'International Tables Vol C Tables 4.2.6.8 and 6.1.1.4'
H H 0.0000 0.0000 'International Tables Vol C Tables 4.2.6.8 and 6.1.1.4'
N N 0.0061 0.0033 'International Tables Vol C Tables 4.2.6.8 and 6.1.1.4'
O O 0.0106 0.0060 'International Tables Vol C Tables 4.2.6.8 and 6.1.1.4'
Br Br -0.2901 2.4595 'International Tables Vol C Tables 4.2.6.8 and 6.1.1.4'

loop_
_geom_angle_atom_site_label_1
_geom_angle_atom_site_label_2
_geom_angle_atom_site_label_3
_geom_angle
C1 O1 H1 109.5
C3 N31 H31A 110.4(18)
C3 N31 H31B 110(3)
H31A N31 H31B 108(3)
C3 N31 H31C 107(2)
H31A N31 H31C 109(3)
H31B N31 H31C 113(3)
O1 C1 C6 122.6(2)
O1 C1 C2 117.0(2)
C6 C1 C2 120.5(2)
C3 C2 C1 118.2(2)
C3 C2 H2 120.9
C1 C2 H2 120.9
C4 C3 C2 122.6(2)
C4 C3 N31 118.4(2)
C2 C3 N31 119.0(2)
C5 C4 C3 118.1(2)
C5 C4 H4 120.9
C3 C4 H4 120.9
C4 C5 C6 121.2(2)
C4 C5 H5 119.4
C6 C5 H5 119.4
C1 C6 C5 119.5(2)
C1 C6 H6 120.3
C5 C6 H6 120.3

loop_
_geom_bond_atom_site_label_1
_geom_bond_atom_site_label_2
_geom_bond_distance
O1 C1 1.365(3)
O1 H1 0.8200
N31 C3 1.470(3)
N31 H31A 0.88(3)
N31 H31B 0.83(4)
N31 H31C 0.87(4)
C1 C6 1.384(3)
C1 C2 1.389(3)
C2 C3 1.379(3)
C2 H2 0.9300
C3 C4 1.377(3)
C4 C5 1.376(4)
C4 H4 0.9300
C5 C6 1.385(4)
C5 H5 0.9300
C6 H6 0.9300

loop_
_geom_hbond_atom_site_label_D
_geom_hbond_atom_site_label_H
_geom_hbond_atom_site_label_A
_geom_hbond_site_symmetry_A
_geom_hbond_distance_DH
_geom_hbond_distance_HA
_geom_hbond_distance_DA
_geom_hbond_angle_DHA
_geom_hbond_publ_flag
O1 H1 Br1 . 0.820 2.518 3.222(2) 145 yes
N31 H31A Br1 4_565 0.88(4) 2.42(4) 3.279(3) 168(3) yes
N31 H31B Br1 2_656 0.84(4) 2.57(5) 3.355(3) 156(4) yes
N31 H31C O1 2_556 0.87(4) 2.01(5) 2.833(4) 158(4) yes

loop_
_cod_related_entry_id
_cod_related_entry_database
_cod_related_entry_code
1 ChemSpider 21123522
